data_2235327
loop_
_publ_author_name
'Li, Xiao-lin'
'Yu, Jing'
'Liu, Li'

_publ_section_title
;
 Poly[bis(\m~7~-3-sulfonato-<small>L</small>-alaninato)sodiumzinc]
;
_journal_coeditor_code ZJ2077
_journal_issue 6
_journal_name_full 'Acta Crystallographica Section E'
_journal_page_first m849
_journal_paper_doi 10.1107/S160053681202394X
_journal_volume 68
_journal_year 2012
_chemical_formula_iupac '[Na2 Zn (C3 H5 N O5 S )2]'
_chemical_formula_moiety 'C6 H10 N2 Na2 O10 S2 Zn'
_chemical_formula_sum 'C6 H10 N2 Na2 O10 S2 Zn'
_chemical_formula_weight 445.67
_chemical_name_systematic
;
Poly[bis(\m~7~-3-sulfonato-<i>L</i>-alaninato)sodiumzinc]
;
_space_group_IT_number 14
_symmetry_cell_setting monoclinic
_symmetry_space_group_name_Hall '-P 2ybc'
_symmetry_space_group_name_H-M 'P 1 21/c 1'
_atom_sites_solution_hydrogens geom
_atom_sites_solution_primary direct
_atom_sites_solution_secondary difmap
_audit_creation_method SHELXL-97
_cell_angle_alpha 90.00
_cell_angle_beta 98.155(2)
_cell_angle_gamma 90.00
_cell_formula_units_Z 2
_cell_length_a 13.2432(6)
_cell_length_b 6.1574(2)
_cell_length_c 8.5959(3)
_cell_measurement_temperature 296(2)
_cell_measurement_theta_max 25.5
_cell_volume 693.85(5)
_computing_cell_refinement 'SAINT (Bruker, 1999)'
_computing_data_collection 'SMART (Bruker, 1999)'
_computing_data_reduction 'SAINT (Bruker, 1999)'
_computing_molecular_graphics 'SHELXTL (Sheldrick, 2008)'
_computing_publication_material 'SHELXTL (Sheldrick, 2008)'
_computing_structure_refinement 'SHELXL97 (Sheldrick, 2008)'
_computing_structure_solution 'SHELXS97 (Sheldrick, 2008)'
_diffrn_ambient_temperature 296(2)
_diffrn_measured_fraction_theta_full 0.998
_diffrn_measured_fraction_theta_max 0.998
_diffrn_measurement_device_type 'Bruker SMART CCD area-detector'
_diffrn_measurement_method 'phi and omega scans'
_diffrn_radiation_monochromator graphite
_diffrn_radiation_source 'fine-focus sealed tube'
_diffrn_radiation_type MoK\a
_diffrn_radiation_wavelength 0.71073
_diffrn_reflns_av_R_equivalents 0.0183
_diffrn_reflns_av_sigmaI/netI 0.0150
_diffrn_reflns_limit_h_max 12
_diffrn_reflns_limit_h_min -16
_diffrn_reflns_limit_k_max 7
_diffrn_reflns_limit_k_min -7
_diffrn_reflns_limit_l_max 10
_diffrn_reflns_limit_l_min -10
_diffrn_reflns_number 5309
_diffrn_reflns_theta_full 25.50
_diffrn_reflns_theta_max 25.50
_diffrn_reflns_theta_min 3.11
_diffrn_standards_decay_% 0
_diffrn_standards_interval_count 0
_diffrn_standards_interval_time 0
_diffrn_standards_number 0
_exptl_absorpt_coefficient_mu 2.189
_exptl_absorpt_correction_T_max 0.769
_exptl_absorpt_correction_T_min 0.629
_exptl_absorpt_correction_type multi-scan
_exptl_absorpt_process_details '(SADABS; Bruker, 1999)'
_exptl_crystal_colour colorless
_exptl_crystal_density_diffrn 2.133
_exptl_crystal_density_method 'not measured'
_exptl_crystal_description block
_exptl_crystal_F_000 448
_exptl_crystal_size_max 0.22
_exptl_crystal_size_mid 0.18
_exptl_crystal_size_min 0.12
_refine_diff_density_max 0.403
_refine_diff_density_min -0.445
_refine_ls_extinction_method none
_refine_ls_goodness_of_fit_ref 0.970
_refine_ls_hydrogen_treatment constr
_refine_ls_matrix_type full
_refine_ls_number_parameters 106
_refine_ls_number_reflns 1293
_refine_ls_number_restraints 0
_refine_ls_restrained_S_all 0.970
_refine_ls_R_factor_all 0.0273
_refine_ls_R_factor_gt 0.0270
_refine_ls_shift/su_max 0.000
_refine_ls_shift/su_mean 0.000
_refine_ls_structure_factor_coef Fsqd
_refine_ls_weighting_details 'calc w=1/[\s^2^(Fo^2^)+(0.0389P)^2^+1.8600P] where P=(Fo^2^+2Fc^2^)/3'
_refine_ls_weighting_scheme calc
_refine_ls_wR_factor_gt 0.0752
_refine_ls_wR_factor_ref 0.0754
_reflns_number_gt 1280
_reflns_number_total 1293
_reflns_threshold_expression >2sigma(I)
_cod_data_source_file zj2077.cif
_cod_data_source_block I
_cod_original_sg_symbol_H-M 'P 21/c'
_cod_database_code 2235327
_cod_database_fobs_code 2235327

loop_
_symmetry_equiv_pos_as_xyz
'x, y, z'
'-x, y+1/2, -z+1/2'
'-x, -y, -z'
'x, -y-1/2, z-1/2'

loop_
_atom_site_type_symbol
_atom_site_label
_atom_site_fract_x
_atom_site_fract_y
_atom_site_fract_z
_atom_site_U_iso_or_equiv
_atom_site_adp_type
_atom_site_calc_flag
_atom_site_refinement_flags
_atom_site_occupancy
_atom_site_symmetry_multiplicity
Zn Zn1 0.5000 1.0000 0.5000 0.02019(15) Uani d S 1 2
Na Na1 0.03657(9) 0.38146(19) 0.69254(13) 0.0282(3) Uani d . 1 1
S S1 0.13597(5) 0.88954(11) 0.57241(8) 0.01901(18) Uani d . 1 1
O O1 0.07432(16) 0.6925(3) 0.5538(3) 0.0318(5) Uani d . 1 1
O O2 0.10261(16) 1.0349(4) 0.6877(3) 0.0312(5) Uani d . 1 1
O O3 0.14300(16) 0.9951(4) 0.4229(3) 0.0323(5) Uani d . 1 1
O O4 0.51364(13) 0.8902(3) 0.7282(2) 0.0206(4) Uani d . 1 1
O O5 0.42196(14) 0.8016(3) 0.9167(2) 0.0245(4) Uani d . 1 1
N N1 0.35961(16) 1.1125(4) 0.5602(3) 0.0195(5) Uani d . 1 1
H H1A 0.3642 1.2549 0.5836 0.023 Uiso calc R 1 1
H H1B 0.3098 1.0943 0.4784 0.023 Uiso calc R 1 1
C C1 0.26104(19) 0.8023(5) 0.6488(3) 0.0201(5) Uani d . 1 1
H H1C 0.2573 0.7106 0.7395 0.024 Uiso calc R 1 1
H H1D 0.2877 0.7148 0.5700 0.024 Uiso calc R 1 1
C C2 0.3354(2) 0.9888(4) 0.6971(3) 0.0194(6) Uani d . 1 1
H H2 0.3050 1.0872 0.7672 0.023 Uiso calc R 1 1
C C3 0.4327(2) 0.8863(4) 0.7882(3) 0.0183(5) Uani d . 1 1

loop_
_atom_site_aniso_label
_atom_site_aniso_U_11
_atom_site_aniso_U_22
_atom_site_aniso_U_33
_atom_site_aniso_U_12
_atom_site_aniso_U_13
_atom_site_aniso_U_23
Zn1 0.0172(2) 0.0295(3) 0.0144(2) 0.00005(17) 0.00421(16) 0.00207(17)
Na1 0.0300(6) 0.0232(6) 0.0301(6) 0.0004(5) 0.0000(5) -0.0026(5)
S1 0.0132(3) 0.0225(3) 0.0208(3) -0.0017(2) 0.0004(2) 0.0025(3)
O1 0.0279(11) 0.0259(11) 0.0389(12) -0.0079(9) -0.0044(9) 0.0025(9)
O2 0.0265(11) 0.0326(11) 0.0344(12) 0.0052(9) 0.0041(9) -0.0055(9)
O3 0.0243(11) 0.0450(14) 0.0265(11) -0.0006(9) -0.0005(9) 0.0129(9)
O4 0.0135(9) 0.0303(11) 0.0184(9) 0.0022(8) 0.0034(7) 0.0047(8)
O5 0.0216(9) 0.0343(11) 0.0188(9) 0.0063(9) 0.0063(8) 0.0069(8)
N1 0.0165(11) 0.0221(11) 0.0190(11) -0.0022(9) -0.0003(8) 0.0044(9)
C1 0.0149(12) 0.0230(13) 0.0225(13) 0.0006(11) 0.0030(10) 0.0023(11)
C2 0.0146(12) 0.0248(14) 0.0188(13) 0.0008(10) 0.0027(10) 0.0028(10)
C3 0.0171(12) 0.0205(13) 0.0170(12) 0.0012(10) 0.0013(10) -0.0003(10)

loop_
_atom_type_symbol
_atom_type_description
_atom_type_scat_dispersion_real
_atom_type_scat_dispersion_imag
_atom_type_scat_source
C C 0.0033 0.0016 'International Tables Vol C Tables 4.2.6.8 and 6.1.1.4'
H H 0.0000 0.0000 'International Tables Vol C Tables 4.2.6.8 and 6.1.1.4'
N N 0.0061 0.0033 'International Tables Vol C Tables 4.2.6.8 and 6.1.1.4'
O O 0.0106 0.0060 'International Tables Vol C Tables 4.2.6.8 and 6.1.1.4'
S S 0.1246 0.1234 'International Tables Vol C Tables 4.2.6.8 and 6.1.1.4'
Zn Zn 0.2839 1.4301 'International Tables Vol C Tables 4.2.6.8 and 6.1.1.4'
Na Na 0.0362 0.0249 'International Tables Vol C Tables 4.2.6.8 and 6.1.1.4'

loop_
_geom_angle_atom_site_label_1
_geom_angle_atom_site_label_2
_geom_angle_atom_site_label_3
_geom_angle_site_symmetry_1
_geom_angle_site_symmetry_3
_geom_angle
O4 Zn1 O4 3_676 . 180.0
O4 Zn1 N1 3_676 . 99.45(8)
O4 Zn1 N1 . . 80.55(8)
O4 Zn1 N1 3_676 3_676 80.55(8)
O4 Zn1 N1 . 3_676 99.45(8)
N1 Zn1 N1 . 3_676 180.0
O4 Zn1 O5 3_676 4_575 89.62(8)
O4 Zn1 O5 . 4_575 90.38(8)
N1 Zn1 O5 . 4_575 88.13(8)
N1 Zn1 O5 3_676 4_575 91.87(8)
O4 Zn1 O5 3_676 2_656 90.38(8)
O4 Zn1 O5 . 2_656 89.62(8)
N1 Zn1 O5 . 2_656 91.87(8)
N1 Zn1 O5 3_676 2_656 88.13(8)
O5 Zn1 O5 4_575 2_656 180.0
O2 Na1 O1 1_545 . 129.53(9)
O2 Na1 O3 1_545 4_576 97.40(9)
O1 Na1 O3 . 4_576 91.05(9)
O2 Na1 O2 1_545 2_546 132.84(9)
O1 Na1 O2 . 2_546 97.31(9)
O3 Na1 O2 4_576 2_546 85.34(8)
O2 S1 O3 . . 113.08(14)
O2 S1 O1 . . 111.61(13)
O3 S1 O1 . . 112.31(13)
O2 S1 C1 . . 107.02(13)
O3 S1 C1 . . 106.76(13)
O1 S1 C1 . . 105.50(13)
S1 O1 Na1 . . 141.19(13)
S1 O1 Na1 . 3_566 120.57(13)
Na1 O1 Na1 . 3_566 98.23(8)
S1 O2 Na1 . 1_565 137.36(15)
S1 O2 Na1 . 2_556 111.91(13)
Na1 O2 Na1 1_565 2_556 92.28(8)
S1 O3 Na1 . 4_575 140.46(14)
C3 O4 Zn1 . . 115.68(16)
C3 O5 Zn1 . 2_646 122.34(17)
C2 N1 Zn1 . . 108.92(16)
C2 N1 H1A . . 109.9
Zn1 N1 H1A . . 109.9
C2 N1 H1B . . 109.9
Zn1 N1 H1B . . 109.9
H1A N1 H1B . . 108.3
C2 C1 S1 . . 113.79(19)
C2 C1 H1C . . 108.8
S1 C1 H1C . . 108.8
C2 C1 H1D . . 108.8
S1 C1 H1D . . 108.8
H1C C1 H1D . . 107.7
N1 C2 C1 . . 112.0(2)
N1 C2 C3 . . 110.8(2)
C1 C2 C3 . . 106.8(2)
N1 C2 H2 . . 109.0
C1 C2 H2 . . 109.0
C3 C2 H2 . . 109.0
O5 C3 O4 . . 125.7(2)
O5 C3 C2 . . 115.4(2)
O4 C3 C2 . . 119.0(2)

loop_
_geom_bond_atom_site_label_1
_geom_bond_atom_site_label_2
_geom_bond_site_symmetry_2
_geom_bond_distance
_geom_bond_publ_flag
Zn1 O4 3_676 2.0588(18) y
Zn1 O4 . 2.0588(18) y
Zn1 N1 . 2.116(2) y
Zn1 N1 3_676 2.116(2) y
Zn1 O5 4_575 2.195(2) y
Zn1 O5 2_656 2.195(2) y
Na1 O2 1_545 2.309(2) y
Na1 O1 . 2.347(2) y
Na1 O1 3_566 2.442(2) y
Na1 O3 4_576 2.386(2) y
Na1 O2 2_546 2.426(3) y
S1 O2 . 1.450(2) ?
S1 O3 . 1.455(2) ?
S1 O1 . 1.458(2) ?
S1 C1 . 1.776(3) ?
O1 Na1 3_566 2.442(2) ?
O2 Na1 1_565 2.309(2) ?
O2 Na1 2_556 2.426(3) ?
O3 Na1 4_575 2.386(2) ?
O4 C3 . 1.254(3) ?
O5 C3 . 1.248(3) ?
O5 Zn1 2_646 2.195(2) ?
N1 C2 . 1.474(3) ?
N1 H1A . 0.9000 ?
N1 H1B . 0.9000 ?
C1 C2 . 1.531(4) ?
C1 H1C . 0.9700 ?
C1 H1D . 0.9700 ?
C2 C3 . 1.545(4) ?
C2 H2 . 0.9800 ?

loop_
_geom_hbond_atom_site_label_D
_geom_hbond_atom_site_label_H
_geom_hbond_atom_site_label_A
_geom_hbond_site_symmetry_A
_geom_hbond_distance_DH
_geom_hbond_distance_HA
_geom_hbond_distance_DA
_geom_hbond_angle_DHA
N1 H1B O3 . 0.90 2.28 3.030(3) 141.2
N1 H1A O4 2_656 0.90 2.28 2.860(3) 122.2
